data_7159610
loop_
_publ_author_name
'He, Long'
'Zhang, Wenting'
'Zhang, Xiaocheng'
'Wu, Xiaohui'
'Han, Yimeng'
'Yan, Jiahang'
'Xie, Weiqing'

_publ_section_title
;
 Gram-scale synthesis of alstoscholarinoid B <i>via</i> a bio-inspired
 strategy.
;
_journal_issue 47
_journal_name_full 'Organic &amp; biomolecular chemistry'
_journal_page_first 9346
_journal_page_last 9355
_journal_paper_doi 10.1039/d3ob01625k
_journal_volume 21
_journal_year 2023
_chemical_absolute_configuration ad
_chemical_formula_moiety 'C30 H48 O5, H2 O'
_chemical_formula_sum 'C30 H50 O6'
_chemical_formula_weight 506.70
_space_group_crystal_system orthorhombic
_space_group_IT_number 19
_space_group_name_Hall 'P 2ac 2ab'
_space_group_name_H-M_alt 'P 21 21 21'
_atom_sites_solution_hydrogens mixed
_atom_sites_solution_primary dual
_audit_creation_date 2023-06-15
_audit_creation_method
;
Olex2 1.5
(compiled 2021.08.20 svn.r13c46975 for OlexSys, GUI svn.r6396)
;
_audit_update_record
;
2023-08-20 deposited with the CCDC.	2023-10-25 downloaded from the CCDC.
;
_cell_angle_alpha 90
_cell_angle_beta 90
_cell_angle_gamma 90
_cell_formula_units_Z 4
_cell_length_a 9.2344(5)
_cell_length_b 16.0149(9)
_cell_length_c 17.8661(9)
_cell_measurement_reflns_used 9821
_cell_measurement_temperature 150.00
_cell_measurement_theta_max 57.024
_cell_measurement_theta_min 3.224
_cell_volume 2642.2(2)
_computing_cell_refinement 'SAINT V8.40B (?, 2016)'
_computing_data_reduction 'SAINT V8.40B (?, 2016)'
_computing_molecular_graphics 'Olex2 1.5 (Dolomanov et al., 2009)'
_computing_publication_material 'Olex2 1.5 (Dolomanov et al., 2009)'
_computing_structure_refinement 'SHELXL 2018/3 (Sheldrick, 2015)'
_computing_structure_solution 'SHELXT 2014/5 (Sheldrick, 2014)'
_diffrn_ambient_temperature 150.00
_diffrn_measured_fraction_theta_full 0.999
_diffrn_measured_fraction_theta_max 0.996
_diffrn_measurement_device_type 'Bruker APEX-II CCD'
_diffrn_measurement_method '\f and \w scans'
_diffrn_radiation_type GaK\a
_diffrn_radiation_wavelength 1.34139
_diffrn_reflns_av_R_equivalents 0.0792
_diffrn_reflns_av_unetI/netI 0.0563
_diffrn_reflns_Laue_measured_fraction_full 0.999
_diffrn_reflns_Laue_measured_fraction_max 0.996
_diffrn_reflns_limit_h_max 11
_diffrn_reflns_limit_h_min -11
_diffrn_reflns_limit_k_max 19
_diffrn_reflns_limit_k_min -19
_diffrn_reflns_limit_l_max 22
_diffrn_reflns_limit_l_min -22
_diffrn_reflns_number 29126
_diffrn_reflns_point_group_measured_fraction_full 0.997
_diffrn_reflns_point_group_measured_fraction_max 0.989
_diffrn_reflns_theta_full 53.594
_diffrn_reflns_theta_max 57.033
_diffrn_reflns_theta_min 3.224
_diffrn_source_current 2.86
_diffrn_source_power 0.19977099999999998
_diffrn_source_voltage 69.85
_diffrn_standards_number 0
_exptl_absorpt_coefficient_mu 0.440
_exptl_absorpt_correction_T_max 0.7253
_exptl_absorpt_correction_T_min 0.6458
_exptl_absorpt_correction_type multi-scan
_exptl_absorpt_process_details
;
SADABS-2016/2 (Bruker,2016/2) was used for absorption correction.
wR2(int) was 0.1612 before and 0.0956 after correction.
The Ratio of minimum to maximum transmission is 0.8904.
The \l/2 correction factor is Not present.
;
_exptl_crystal_colour colourless
_exptl_crystal_colour_primary colourless
_exptl_crystal_density_diffrn 1.274
_exptl_crystal_description block
_exptl_crystal_F_000 1112
_exptl_crystal_size_max 0.2
_exptl_crystal_size_mid 0.16
_exptl_crystal_size_min 0.1
_refine_diff_density_max 0.299
_refine_diff_density_min -0.379
_refine_diff_density_rms 0.047
_refine_ls_abs_structure_details
;
 Flack x determined using 1684 quotients [(I+)-(I-)]/[(I+)+(I-)]
 (Parsons, Flack and Wagner, Acta Cryst. B69 (2013) 249-259).
;
_refine_ls_abs_structure_Flack 0.21(16)
_refine_ls_extinction_method none
_refine_ls_goodness_of_fit_ref 1.062
_refine_ls_hydrogen_treatment constr
_refine_ls_matrix_type full
_refine_ls_number_parameters 326
_refine_ls_number_reflns 5339
_refine_ls_number_restraints 2
_refine_ls_restrained_S_all 1.064
_refine_ls_R_factor_all 0.0582
_refine_ls_R_factor_gt 0.0456
_refine_ls_shift/su_max 0.000
_refine_ls_shift/su_mean 0.000
_refine_ls_structure_factor_coef Fsqd
_refine_ls_weighting_details 'w=1/[\s^2^(Fo^2^)+(0.0541P)^2^+0.6201P] where P=(Fo^2^+2Fc^2^)/3'
_refine_ls_weighting_scheme calc
_refine_ls_wR_factor_gt 0.1101
_refine_ls_wR_factor_ref 0.1162
_reflns_Friedel_coverage 0.755
_reflns_Friedel_fraction_full 0.996
_reflns_Friedel_fraction_max 0.980
_reflns_number_gt 4544
_reflns_number_total 5339
_reflns_threshold_expression 'I > 2\s(I)'
_cod_data_source_file d3ob01625k2.cif
_cod_data_source_block 2
_cod_depositor_comments
;
The following automatic conversions were performed:

data item '_chemical_absolute_configuration' value 'AD' was changed
to 'ad' in accordance with the
/home/data/users/saulius/crontab/automatic-downloads/rss-feeds/RSC/lib/dictionaries/cif_core.dic
dictionary named 'cif_core.dic' version 2.4.2 last updated on
2011-04-26.

Automatic conversion script
Id: cif_fix_values 8170 2020-07-09 18:12:32Z antanas 

 Adding full bibliography for 7159609--7159611.cif.
;
_cod_database_code 7159610
_shelx_shelxl_version_number 2018/3
_shelx_space_group_comment
;
The symmetry employed for this shelxl refinement is uniquely defined
by the following loop, which should always be used as a source of
symmetry information in preference to the above space-group names.
They are only intended as comments.
;
_olex2_refinement_description
;
1. Fixed Uiso
 At 1.2 times of:
  All C(H) groups, All C(H,H) groups
 At 1.5 times of:
  All C(H,H,H) groups, All O(H) groups, All O(H,H) groups
2. Restrained distances
 H5C-H6_$1
 2.1 with sigma of 0.001
 H6_$1-H5D
 2.1 with sigma of 0.001
3.a Everything fixed:
 O5, H5C, H5D
3.b Ternary CH refined with riding coordinates:
 C16(H16), C17(H17), C22(H22), C7(H7), C27(H27)
3.c Secondary CH2 refined with riding coordinates:
 C11(H11A,H11B), C25(H25A,H25B), C10(H10A,H10B), C20(H20A,H20B), C21(H21A,
 H21B), C5(H5A,H5B), C6(H6A,H6B), C4(H4A,H4B), C26(H26A,H26B)
3.d Aromatic/amide H refined with riding coordinates:
 C15(H15)
3.e Idealised Me refined as rotating group:
 C19(H19A,H19B,H19C), C23(H23A,H23B,H23C), C30(H30A,H30B,H30C), C13(H13A,H13B,
 H13C), C29(H29A,H29B,H29C), C2(H2A,H2B,H2C), C1(H1A,H1B,H1C)
3.f Idealised tetrahedral OH refined as rotating group:
 O4(H4), O6(H6), O1(H1)
;
_olex2_submission_special_instructions 'No special instructions were received'

loop_
_space_group_symop_operation_xyz
'x, y, z'
'-x+1/2, -y, z+1/2'
'-x, y+1/2, -z+1/2'
'x+1/2, -y+1/2, -z'

loop_
_atom_site_label
_atom_site_type_symbol
_atom_site_fract_x
_atom_site_fract_y
_atom_site_fract_z
_atom_site_U_iso_or_equiv
_atom_site_adp_type
_atom_site_occupancy
_atom_site_site_symmetry_order
_atom_site_calc_flag
_atom_site_refinement_flags_posn
_atom_site_refinement_flags_adp
_atom_site_refinement_flags_occupancy
_atom_site_disorder_assembly
_atom_site_disorder_group
O4 O 0.4088(2) 0.49818(12) 0.26492(11) 0.0257(5) Uani 1 1 d . . . . .
H4 H 0.460295 0.477088 0.231076 0.039 Uiso 1 1 calc R U . . .
O3 O 0.5015(2) 0.50914(14) 0.12170(12) 0.0315(5) Uani 1 1 d . . . . .
O6 O 1.0424(2) 0.52835(14) 0.46330(10) 0.0312(5) Uani 1 1 d . . . . .
H6 H 1.078473 0.482165 0.451058 0.047 Uiso 1 1 calc R U . . .
O2 O 0.0287(3) 0.78071(16) 0.20724(12) 0.0377(6) Uani 1 1 d . . . . .
O1 O -0.0383(2) 0.79575(15) 0.08920(12) 0.0320(5) Uani 1 1 d . . . . .
H1 H -0.098284 0.828656 0.108681 0.048 Uiso 1 1 calc R U . . .
O5 O 0.224590 0.420920 0.381440 0.036 Uani 1 1 d . . . . .
H5C H 0.281050 0.434360 0.418520 0.055 Uiso 1 1 d D U . . .
H5D H 0.211920 0.467340 0.357040 0.055 Uiso 1 1 d D U . . .
C9 C 0.0420(3) 0.76127(19) 0.14238(17) 0.0237(6) Uani 1 1 d . . . . .
C15 C 0.4214(3) 0.56936(19) 0.11791(17) 0.0238(6) Uani 1 1 d . . . . .
H15 H 0.384175 0.582733 0.069802 0.029 Uiso 1 1 calc R U . . .
C16 C 0.4160(3) 0.58713(18) 0.26031(15) 0.0200(6) Uani 1 1 d . . . . .
H16 H 0.344636 0.609698 0.297239 0.024 Uiso 1 1 calc R U . . .
C18 C 0.5361(3) 0.72012(18) 0.25660(15) 0.0205(6) Uani 1 1 d . . . . .
C11 C 0.3800(3) 0.78275(18) 0.14645(16) 0.0234(6) Uani 1 1 d . . . . .
H11A H 0.320808 0.804960 0.188123 0.028 Uiso 1 1 calc R U . . .
H11B H 0.444692 0.827985 0.128848 0.028 Uiso 1 1 calc R U . . .
C25 C 0.6860(3) 0.51680(18) 0.35739(16) 0.0238(6) Uani 1 1 d . . . . .
H25A H 0.598714 0.482448 0.366823 0.029 Uiso 1 1 calc R U . . .
H25B H 0.725509 0.500409 0.308030 0.029 Uiso 1 1 calc R U . . .
C17 C 0.5629(3) 0.62707(18) 0.27852(16) 0.0199(6) Uani 1 1 d . . . . .
H17 H 0.630440 0.605226 0.239391 0.024 Uiso 1 1 calc R U . . .
C8 C 0.1566(3) 0.69979(19) 0.11212(15) 0.0209(6) Uani 1 1 d . . . . .
C28 C 0.8995(3) 0.64604(19) 0.41250(16) 0.0232(6) Uani 1 1 d . . . . .
C22 C 0.7837(3) 0.66261(18) 0.35083(15) 0.0201(6) Uani 1 1 d . . . . .
H22 H 0.831528 0.643588 0.303588 0.024 Uiso 1 1 calc R U . . .
C19 C 0.4254(3) 0.76516(19) 0.30743(16) 0.0244(6) Uani 1 1 d . . . . .
H19A H 0.330827 0.737848 0.302960 0.037 Uiso 1 1 calc R U . . .
H19B H 0.416983 0.823685 0.291996 0.037 Uiso 1 1 calc R U . . .
H19C H 0.458191 0.762504 0.359540 0.037 Uiso 1 1 calc R U . . .
C10 C 0.2808(3) 0.75577(19) 0.08263(16) 0.0233(6) Uani 1 1 d . . . . .
H10A H 0.337706 0.724653 0.044837 0.028 Uiso 1 1 calc R U . . .
H10B H 0.239452 0.805799 0.058087 0.028 Uiso 1 1 calc R U . . .
C24 C 0.6412(3) 0.60992(17) 0.35446(15) 0.0197(6) Uani 1 1 d . . . . .
C20 C 0.6791(3) 0.76795(19) 0.26142(17) 0.0247(7) Uani 1 1 d . . . . .
H20A H 0.660474 0.828204 0.253644 0.030 Uiso 1 1 calc R U . . .
H20B H 0.744588 0.748679 0.221072 0.030 Uiso 1 1 calc R U . . .
C7 C 0.2103(3) 0.64618(18) 0.17932(16) 0.0204(6) Uani 1 1 d . . . . .
H7 H 0.197468 0.684340 0.223118 0.024 Uiso 1 1 calc R U . . .
C23 C 0.5436(3) 0.6274(2) 0.42253(17) 0.0268(7) Uani 1 1 d . . . . .
H23A H 0.442468 0.616184 0.409238 0.040 Uiso 1 1 calc R U . . .
H23B H 0.553849 0.685930 0.437533 0.040 Uiso 1 1 calc R U . . .
H23C H 0.572307 0.591108 0.464142 0.040 Uiso 1 1 calc R U . . .
C21 C 0.7532(3) 0.75539(19) 0.33716(17) 0.0257(7) Uani 1 1 d . . . . .
H21A H 0.690179 0.777216 0.377486 0.031 Uiso 1 1 calc R U . . .
H21B H 0.845344 0.786982 0.338245 0.031 Uiso 1 1 calc R U . . .
C30 C 1.0405(3) 0.6925(2) 0.39264(18) 0.0288(7) Uani 1 1 d . . . . .
H30A H 1.061379 0.685220 0.339262 0.043 Uiso 1 1 calc R U . . .
H30B H 1.120526 0.669734 0.422305 0.043 Uiso 1 1 calc R U . . .
H30C H 1.029125 0.752064 0.403724 0.043 Uiso 1 1 calc R U . . .
C27 C 0.9326(3) 0.55166(19) 0.40973(16) 0.0249(7) Uani 1 1 d . . . . .
H27 H 0.973390 0.539934 0.358965 0.030 Uiso 1 1 calc R U . . .
C13 C 0.5970(3) 0.6986(2) 0.11742(16) 0.0248(6) Uani 1 1 d . . . . .
H13A H 0.653967 0.750139 0.115235 0.037 Uiso 1 1 calc R U . . .
H13B H 0.556215 0.686742 0.067892 0.037 Uiso 1 1 calc R U . . .
H13C H 0.659473 0.652209 0.132829 0.037 Uiso 1 1 calc R U . . .
C5 C 0.0939(3) 0.64759(19) 0.04748(16) 0.0250(7) Uani 1 1 d . . . . .
H5A H 0.049744 0.685659 0.010262 0.030 Uiso 1 1 calc R U . . .
H5B H 0.173799 0.617307 0.022434 0.030 Uiso 1 1 calc R U . . .
C6 C 0.1043(3) 0.57392(19) 0.19630(16) 0.0237(6) Uani 1 1 d . . . . .
H6A H 0.155346 0.533983 0.229342 0.028 Uiso 1 1 calc R U . . .
H6B H 0.023048 0.597484 0.225672 0.028 Uiso 1 1 calc R U . . .
C4 C -0.0191(3) 0.5851(2) 0.07286(18) 0.0287(7) Uani 1 1 d . . . . .
H4A H -0.053857 0.553306 0.028843 0.034 Uiso 1 1 calc R U . . .
H4B H -0.102719 0.615606 0.094102 0.034 Uiso 1 1 calc R U . . .
C12 C 0.4722(3) 0.70910(18) 0.17492(15) 0.0203(6) Uani 1 1 d . . . . .
C29 C 0.8559(4) 0.6735(2) 0.49165(17) 0.0303(7) Uani 1 1 d . . . . .
H29A H 0.824327 0.731895 0.490571 0.045 Uiso 1 1 calc R U . . .
H29B H 0.939041 0.667807 0.525323 0.045 Uiso 1 1 calc R U . . .
H29C H 0.776318 0.638251 0.509585 0.045 Uiso 1 1 calc R U . . .
C3 C 0.0382(3) 0.52353(19) 0.13151(17) 0.0263(7) Uani 1 1 d . . . . .
C2 C 0.1464(4) 0.4618(2) 0.09665(19) 0.0317(8) Uani 1 1 d . . . . .
H2A H 0.210193 0.491595 0.061914 0.048 Uiso 1 1 calc R U . . .
H2B H 0.093380 0.418265 0.069495 0.048 Uiso 1 1 calc R U . . .
H2C H 0.204574 0.436057 0.136323 0.048 Uiso 1 1 calc R U . . .
C14 C 0.3751(3) 0.62486(18) 0.18167(15) 0.0208(6) Uani 1 1 d . . . . .
C26 C 0.7991(3) 0.4978(2) 0.41792(16) 0.0270(7) Uani 1 1 d . . . . .
H26A H 0.755757 0.507253 0.467878 0.032 Uiso 1 1 calc R U . . .
H26B H 0.827377 0.438238 0.414656 0.032 Uiso 1 1 calc R U . . .
C1 C -0.0873(4) 0.4718(2) 0.16288(19) 0.0367(8) Uani 1 1 d . . . . .
H1A H -0.050092 0.431722 0.199599 0.055 Uiso 1 1 calc R U . . .
H1B H -0.134869 0.441583 0.121977 0.055 Uiso 1 1 calc R U . . .
H1C H -0.157440 0.508925 0.187119 0.055 Uiso 1 1 calc R U . . .

loop_
_atom_site_aniso_label
_atom_site_aniso_U_11
_atom_site_aniso_U_22
_atom_site_aniso_U_33
_atom_site_aniso_U_23
_atom_site_aniso_U_13
_atom_site_aniso_U_12
O4 0.0305(11) 0.0168(10) 0.0297(11) 0.0008(9) -0.0032(9) -0.0018(9)
O3 0.0295(11) 0.0320(12) 0.0331(11) -0.0079(10) -0.0003(10) 0.0106(10)
O6 0.0288(11) 0.0353(13) 0.0296(11) 0.0024(10) -0.0080(10) 0.0084(10)
O2 0.0388(13) 0.0465(15) 0.0277(11) -0.0071(11) -0.0002(10) 0.0204(12)
O1 0.0310(12) 0.0337(13) 0.0312(11) 0.0020(10) -0.0042(10) 0.0133(10)
O5 0.038 0.029 0.042 0.003 -0.002 -0.002
C9 0.0203(14) 0.0225(15) 0.0284(15) 0.0031(13) -0.0018(13) 0.0008(12)
C15 0.0211(14) 0.0270(16) 0.0233(14) -0.0040(13) 0.0010(12) 0.0008(13)
C16 0.0212(14) 0.0175(13) 0.0214(14) 0.0004(11) 0.0003(12) 0.0024(12)
C18 0.0223(14) 0.0177(14) 0.0214(13) 0.0001(11) 0.0014(12) 0.0019(12)
C11 0.0255(15) 0.0213(15) 0.0233(14) 0.0025(12) 0.0008(12) 0.0015(12)
C25 0.0254(15) 0.0212(15) 0.0247(14) 0.0027(12) -0.0034(12) 0.0004(12)
C17 0.0192(15) 0.0216(15) 0.0188(13) 0.0004(11) 0.0007(11) 0.0020(12)
C8 0.0221(14) 0.0223(15) 0.0183(13) 0.0005(12) -0.0016(11) 0.0039(12)
C28 0.0232(15) 0.0263(16) 0.0202(14) 0.0014(12) -0.0018(13) 0.0002(13)
C22 0.0228(15) 0.0203(14) 0.0172(13) 0.0001(11) 0.0006(12) -0.0022(12)
C19 0.0296(16) 0.0222(15) 0.0215(14) -0.0029(12) -0.0001(12) 0.0048(13)
C10 0.0234(15) 0.0255(16) 0.0210(13) 0.0053(12) 0.0009(12) 0.0032(13)
C24 0.0218(14) 0.0189(14) 0.0182(13) -0.0007(11) -0.0008(12) 0.0013(11)
C20 0.0265(15) 0.0180(14) 0.0296(15) 0.0039(13) -0.0001(13) -0.0008(13)
C7 0.0204(15) 0.0216(15) 0.0193(13) -0.0015(11) 0.0005(12) 0.0017(12)
C23 0.0275(16) 0.0326(18) 0.0204(14) 0.0001(13) 0.0023(13) 0.0006(14)
C21 0.0267(16) 0.0227(16) 0.0278(15) -0.0008(12) -0.0047(13) -0.0037(13)
C30 0.0232(15) 0.0338(18) 0.0293(16) 0.0032(13) -0.0054(13) -0.0060(14)
C27 0.0254(15) 0.0313(17) 0.0181(13) 0.0037(12) -0.0054(12) 0.0030(13)
C13 0.0211(14) 0.0316(17) 0.0218(14) 0.0042(13) 0.0036(12) 0.0027(13)
C5 0.0276(16) 0.0264(17) 0.0210(14) -0.0004(12) -0.0050(13) 0.0052(13)
C6 0.0223(14) 0.0270(16) 0.0218(14) 0.0039(12) 0.0009(12) -0.0014(13)
C4 0.0271(16) 0.0297(17) 0.0293(16) -0.0028(14) -0.0048(13) 0.0014(14)
C12 0.0187(13) 0.0236(15) 0.0184(12) 0.0011(12) 0.0019(11) 0.0016(12)
C29 0.0333(18) 0.0357(19) 0.0219(15) -0.0044(14) -0.0038(13) 0.0004(15)
C3 0.0245(15) 0.0264(16) 0.0280(15) -0.0017(13) -0.0042(13) -0.0020(13)
C2 0.0334(18) 0.0289(18) 0.0328(17) -0.0026(14) -0.0032(14) 0.0007(14)
C14 0.0218(15) 0.0221(15) 0.0184(14) -0.0008(12) -0.0016(12) 0.0011(12)
C26 0.0308(16) 0.0241(16) 0.0262(15) 0.0051(13) -0.0040(13) 0.0009(14)
C1 0.0318(17) 0.041(2) 0.0369(18) 0.0027(16) -0.0025(15) -0.0073(16)

loop_
_atom_type_symbol
_atom_type_description
_atom_type_scat_dispersion_real
_atom_type_scat_dispersion_imag
_atom_type_scat_source
C C 0.0137 0.0067 'International Tables Vol C Tables 4.2.6.8 and 6.1.1.4'
H H 0.0000 0.0000 'International Tables Vol C Tables 4.2.6.8 and 6.1.1.4'
O O 0.0389 0.0241 'International Tables Vol C Tables 4.2.6.8 and 6.1.1.4'

loop_
_geom_angle_atom_site_label_1
_geom_angle_atom_site_label_2
_geom_angle_atom_site_label_3
_geom_angle
_geom_angle_site_symmetry_1
_geom_angle_site_symmetry_3
_geom_angle_publ_flag
C16 O4 H4 109.5 . . ?
C27 O6 H6 109.5 . . ?
C9 O1 H1 109.5 . . ?
H5C O5 H5D 104.5 . . ?
O2 C9 O1 121.6(3) . . ?
O2 C9 C8 124.8(3) . . ?
O1 C9 C8 113.5(2) . . ?
O3 C15 H15 116.7 . . ?
O3 C15 C14 126.7(3) . . ?
C14 C15 H15 116.7 . . ?
O4 C16 H16 107.0 . . ?
O4 C16 C17 116.4(2) . . ?
O4 C16 C14 115.0(2) . . ?
C17 C16 H16 107.0 . . ?
C17 C16 C14 104.0(2) . . ?
C14 C16 H16 107.0 . . ?
C17 C18 C12 100.6(2) . . ?
C19 C18 C17 113.8(2) . . ?
C19 C18 C12 110.3(2) . . ?
C20 C18 C17 109.1(2) . . ?
C20 C18 C19 107.7(2) . . ?
C20 C18 C12 115.4(2) . . ?
H11A C11 H11B 108.0 . . ?
C10 C11 H11A 109.4 . . ?
C10 C11 H11B 109.4 . . ?
C10 C11 C12 111.2(2) . . ?
C12 C11 H11A 109.4 . . ?
C12 C11 H11B 109.4 . . ?
H25A C25 H25B 107.7 . . ?
C24 C25 H25A 108.9 . . ?
C24 C25 H25B 108.9 . . ?
C26 C25 H25A 108.9 . . ?
C26 C25 H25B 108.9 . . ?
C26 C25 C24 113.4(2) . . ?
C16 C17 C18 101.8(2) . . ?
C16 C17 H17 104.9 . . ?
C16 C17 C24 121.3(2) . . ?
C18 C17 H17 104.9 . . ?
C18 C17 C24 117.3(2) . . ?
C24 C17 H17 104.9 . . ?
C9 C8 C10 104.9(2) . . ?
C9 C8 C7 107.5(2) . . ?
C10 C8 C7 110.2(2) . . ?
C5 C8 C9 110.6(2) . . ?
C5 C8 C10 109.8(2) . . ?
C5 C8 C7 113.5(2) . . ?
C30 C28 C22 109.5(2) . . ?
C30 C28 C27 107.4(2) . . ?
C27 C28 C22 106.3(2) . . ?
C29 C28 C22 115.0(3) . . ?
C29 C28 C30 107.2(3) . . ?
C29 C28 C27 111.2(2) . . ?
C28 C22 H22 104.0 . . ?
C28 C22 C24 117.1(2) . . ?
C24 C22 H22 104.0 . . ?
C21 C22 C28 113.8(2) . . ?
C21 C22 H22 104.0 . . ?
C21 C22 C24 112.0(2) . . ?
C18 C19 H19A 109.5 . . ?
C18 C19 H19B 109.5 . . ?
C18 C19 H19C 109.5 . . ?
H19A C19 H19B 109.5 . . ?
H19A C19 H19C 109.5 . . ?
H19B C19 H19C 109.5 . . ?
C11 C10 C8 110.8(2) . . ?
C11 C10 H10A 109.5 . . ?
C11 C10 H10B 109.5 . . ?
C8 C10 H10A 109.5 . . ?
C8 C10 H10B 109.5 . . ?
H10A C10 H10B 108.1 . . ?
C25 C24 C17 108.8(2) . . ?
C25 C24 C22 107.2(2) . . ?
C17 C24 C22 105.0(2) . . ?
C23 C24 C25 107.7(2) . . ?
C23 C24 C17 112.5(2) . . ?
C23 C24 C22 115.3(2) . . ?
C18 C20 H20A 109.3 . . ?
C18 C20 H20B 109.3 . . ?
C18 C20 C21 111.7(2) . . ?
H20A C20 H20B 107.9 . . ?
C21 C20 H20A 109.3 . . ?
C21 C20 H20B 109.3 . . ?
C8 C7 H7 103.2 . . ?
C8 C7 C14 116.9(2) . . ?
C6 C7 C8 111.2(2) . . ?
C6 C7 H7 103.2 . . ?
C6 C7 C14 116.7(2) . . ?
C14 C7 H7 103.2 . . ?
C24 C23 H23A 109.5 . . ?
C24 C23 H23B 109.5 . . ?
C24 C23 H23C 109.5 . . ?
H23A C23 H23B 109.5 . . ?
H23A C23 H23C 109.5 . . ?
H23B C23 H23C 109.5 . . ?
C22 C21 H21A 109.5 . . ?
C22 C21 H21B 109.5 . . ?
C20 C21 C22 110.5(2) . . ?
C20 C21 H21A 109.5 . . ?
C20 C21 H21B 109.5 . . ?
H21A C21 H21B 108.1 . . ?
C28 C30 H30A 109.5 . . ?
C28 C30 H30B 109.5 . . ?
C28 C30 H30C 109.5 . . ?
H30A C30 H30B 109.5 . . ?
H30A C30 H30C 109.5 . . ?
H30B C30 H30C 109.5 . . ?
O6 C27 C28 111.8(2) . . ?
O6 C27 H27 106.7 . . ?
O6 C27 C26 111.2(2) . . ?
C28 C27 H27 106.7 . . ?
C26 C27 C28 113.3(3) . . ?
C26 C27 H27 106.7 . . ?
H13A C13 H13B 109.5 . . ?
H13A C13 H13C 109.5 . . ?
H13B C13 H13C 109.5 . . ?
C12 C13 H13A 109.5 . . ?
C12 C13 H13B 109.5 . . ?
C12 C13 H13C 109.5 . . ?
C8 C5 H5A 108.9 . . ?
C8 C5 H5B 108.9 . . ?
H5A C5 H5B 107.8 . . ?
C4 C5 C8 113.2(2) . . ?
C4 C5 H5A 108.9 . . ?
C4 C5 H5B 108.9 . . ?
C7 C6 H6A 107.4 . . ?
C7 C6 H6B 107.4 . . ?
H6A C6 H6B 106.9 . . ?
C3 C6 C7 119.8(2) . . ?
C3 C6 H6A 107.4 . . ?
C3 C6 H6B 107.4 . . ?
C5 C4 H4A 109.0 . . ?
C5 C4 H4B 109.0 . . ?
C5 C4 C3 113.1(3) . . ?
H4A C4 H4B 107.8 . . ?
C3 C4 H4A 109.0 . . ?
C3 C4 H4B 109.0 . . ?
C18 C12 C14 103.3(2) . . ?
C11 C12 C18 115.1(2) . . ?
C11 C12 C13 105.9(2) . . ?
C11 C12 C14 110.8(2) . . ?
C13 C12 C18 110.2(2) . . ?
C13 C12 C14 111.6(2) . . ?
C28 C29 H29A 109.5 . . ?
C28 C29 H29B 109.5 . . ?
C28 C29 H29C 109.5 . . ?
H29A C29 H29B 109.5 . . ?
H29A C29 H29C 109.5 . . ?
H29B C29 H29C 109.5 . . ?
C6 C3 C2 112.7(3) . . ?
C4 C3 C6 108.3(2) . . ?
C4 C3 C2 111.2(3) . . ?
C1 C3 C6 108.0(2) . . ?
C1 C3 C4 109.7(3) . . ?
C1 C3 C2 107.0(3) . . ?
C3 C2 H2A 109.5 . . ?
C3 C2 H2B 109.5 . . ?
C3 C2 H2C 109.5 . . ?
H2A C2 H2B 109.5 . . ?
H2A C2 H2C 109.5 . . ?
H2B C2 H2C 109.5 . . ?
C15 C14 C16 112.3(2) . . ?
C15 C14 C7 112.7(2) . . ?
C15 C14 C12 106.1(2) . . ?
C16 C14 C12 104.6(2) . . ?
C7 C14 C16 110.0(2) . . ?
C7 C14 C12 110.8(2) . . ?
C25 C26 H26A 109.2 . . ?
C25 C26 H26B 109.2 . . ?
C27 C26 C25 111.9(2) . . ?
C27 C26 H26A 109.2 . . ?
C27 C26 H26B 109.2 . . ?
H26A C26 H26B 107.9 . . ?
C3 C1 H1A 109.5 . . ?
C3 C1 H1B 109.5 . . ?
C3 C1 H1C 109.5 . . ?
H1A C1 H1B 109.5 . . ?
H1A C1 H1C 109.5 . . ?
H1B C1 H1C 109.5 . . ?

loop_
_geom_bond_atom_site_label_1
_geom_bond_atom_site_label_2
_geom_bond_distance
_geom_bond_site_symmetry_2
_geom_bond_publ_flag
O4 H4 0.8400 . ?
O4 C16 1.428(3) . ?
O3 C15 1.218(4) . ?
O6 H6 0.8400 . ?
O6 C27 1.444(3) . ?
O2 C9 1.206(4) . ?
O1 H1 0.8400 . ?
O1 C9 1.326(4) . ?
O5 H5C 0.8701 . ?
O5 H5D 0.8697 . ?
C9 C8 1.543(4) . ?
C15 H15 0.9500 . ?
C15 C14 1.507(4) . ?
C16 H16 1.0000 . ?
C16 C17 1.535(4) . ?
C16 C14 1.575(4) . ?
C18 C17 1.561(4) . ?
C18 C19 1.546(4) . ?
C18 C20 1.529(4) . ?
C18 C12 1.584(4) . ?
C11 H11A 0.9900 . ?
C11 H11B 0.9900 . ?
C11 C10 1.525(4) . ?
C11 C12 1.541(4) . ?
C25 H25A 0.9900 . ?
C25 H25B 0.9900 . ?
C25 C24 1.548(4) . ?
C25 C26 1.535(4) . ?
C17 H17 1.0000 . ?
C17 C24 1.562(4) . ?
C8 C10 1.548(4) . ?
C8 C7 1.557(4) . ?
C8 C5 1.539(4) . ?
C28 C22 1.558(4) . ?
C28 C30 1.541(4) . ?
C28 C27 1.543(4) . ?
C28 C29 1.535(4) . ?
C22 H22 1.0000 . ?
C22 C24 1.565(4) . ?
C22 C21 1.532(4) . ?
C19 H19A 0.9800 . ?
C19 H19B 0.9800 . ?
C19 H19C 0.9800 . ?
C10 H10A 0.9900 . ?
C10 H10B 0.9900 . ?
C24 C23 1.539(4) . ?
C20 H20A 0.9900 . ?
C20 H20B 0.9900 . ?
C20 C21 1.530(4) . ?
C7 H7 1.0000 . ?
C7 C6 1.546(4) . ?
C7 C14 1.560(4) . ?
C23 H23A 0.9800 . ?
C23 H23B 0.9800 . ?
C23 H23C 0.9800 . ?
C21 H21A 0.9900 . ?
C21 H21B 0.9900 . ?
C30 H30A 0.9800 . ?
C30 H30B 0.9800 . ?
C30 H30C 0.9800 . ?
C27 H27 1.0000 . ?
C27 C26 1.512(4) . ?
C13 H13A 0.9800 . ?
C13 H13B 0.9800 . ?
C13 H13C 0.9800 . ?
C13 C12 1.553(4) . ?
C5 H5A 0.9900 . ?
C5 H5B 0.9900 . ?
C5 C4 1.515(4) . ?
C6 H6A 0.9900 . ?
C6 H6B 0.9900 . ?
C6 C3 1.537(4) . ?
C4 H4A 0.9900 . ?
C4 H4B 0.9900 . ?
C4 C3 1.533(4) . ?
C12 C14 1.625(4) . ?
C29 H29A 0.9800 . ?
C29 H29B 0.9800 . ?
C29 H29C 0.9800 . ?
C3 C2 1.538(4) . ?
C3 C1 1.532(4) . ?
C2 H2A 0.9800 . ?
C2 H2B 0.9800 . ?
C2 H2C 0.9800 . ?
C26 H26A 0.9900 . ?
C26 H26B 0.9900 . ?
C1 H1A 0.9800 . ?
C1 H1B 0.9800 . ?
C1 H1C 0.9800 . ?

loop_
_geom_torsion_atom_site_label_1
_geom_torsion_atom_site_label_2
_geom_torsion_atom_site_label_3
_geom_torsion_atom_site_label_4
_geom_torsion
_geom_torsion_site_symmetry_1
_geom_torsion_site_symmetry_2
_geom_torsion_site_symmetry_3
_geom_torsion_site_symmetry_4
_geom_torsion_publ_flag
O4 C16 C17 C18 172.1(2) . . . . ?
O4 C16 C17 C24 -55.3(3) . . . . ?
O4 C16 C14 C15 -34.3(3) . . . . ?
O4 C16 C14 C7 92.0(3) . . . . ?
O4 C16 C14 C12 -149.0(2) . . . . ?
O3 C15 C14 C16 -11.7(4) . . . . ?
O3 C15 C14 C7 -136.6(3) . . . . ?
O3 C15 C14 C12 102.0(3) . . . . ?
O6 C27 C26 C25 -175.4(2) . . . . ?
O2 C9 C8 C10 -97.7(3) . . . . ?
O2 C9 C8 C7 19.7(4) . . . . ?
O2 C9 C8 C5 144.1(3) . . . . ?
O1 C9 C8 C10 78.7(3) . . . . ?
O1 C9 C8 C7 -163.9(2) . . . . ?
O1 C9 C8 C5 -39.6(3) . . . . ?
C9 C8 C10 C11 82.2(3) . . . . ?
C9 C8 C7 C6 81.3(3) . . . . ?
C9 C8 C7 C14 -141.2(2) . . . . ?
C9 C8 C5 C4 -70.1(3) . . . . ?
C16 C17 C24 C25 66.2(3) . . . . ?
C16 C17 C24 C22 -179.2(2) . . . . ?
C16 C17 C24 C23 -53.1(3) . . . . ?
C18 C17 C24 C25 -168.0(2) . . . . ?
C18 C17 C24 C22 -53.5(3) . . . . ?
C18 C17 C24 C23 72.7(3) . . . . ?
C18 C20 C21 C22 59.0(3) . . . . ?
C18 C12 C14 C15 -129.3(2) . . . . ?
C18 C12 C14 C16 -10.4(3) . . . . ?
C18 C12 C14 C7 108.1(2) . . . . ?
C11 C12 C14 C15 106.8(3) . . . . ?
C11 C12 C14 C16 -134.2(2) . . . . ?
C11 C12 C14 C7 -15.7(3) . . . . ?
C17 C16 C14 C15 94.1(3) . . . . ?
C17 C16 C14 C7 -139.6(2) . . . . ?
C17 C16 C14 C12 -20.6(3) . . . . ?
C17 C18 C20 C21 -52.1(3) . . . . ?
C17 C18 C12 C11 157.7(2) . . . . ?
C17 C18 C12 C13 -82.6(3) . . . . ?
C17 C18 C12 C14 36.7(3) . . . . ?
C8 C7 C6 C3 42.4(4) . . . . ?
C8 C7 C14 C15 -65.5(3) . . . . ?
C8 C7 C14 C16 168.4(2) . . . . ?
C8 C7 C14 C12 53.2(3) . . . . ?
C8 C5 C4 C3 -58.0(4) . . . . ?
C28 C22 C24 C25 -53.4(3) . . . . ?
C28 C22 C24 C17 -169.1(2) . . . . ?
C28 C22 C24 C23 66.5(3) . . . . ?
C28 C22 C21 C20 161.7(2) . . . . ?
C28 C27 C26 C25 57.8(3) . . . . ?
C22 C28 C27 O6 178.4(2) . . . . ?
C22 C28 C27 C26 -55.1(3) . . . . ?
C19 C18 C17 C16 67.1(3) . . . . ?
C19 C18 C17 C24 -67.8(3) . . . . ?
C19 C18 C20 C21 71.9(3) . . . . ?
C19 C18 C12 C11 37.3(3) . . . . ?
C19 C18 C12 C13 157.0(2) . . . . ?
C19 C18 C12 C14 -83.6(3) . . . . ?
C10 C11 C12 C18 -159.5(2) . . . . ?
C10 C11 C12 C13 78.5(3) . . . . ?
C10 C11 C12 C14 -42.8(3) . . . . ?
C10 C8 C7 C6 -164.9(2) . . . . ?
C10 C8 C7 C14 -27.4(3) . . . . ?
C10 C8 C5 C4 174.6(2) . . . . ?
C24 C25 C26 C27 -55.4(3) . . . . ?
C24 C22 C21 C20 -62.6(3) . . . . ?
C20 C18 C17 C16 -172.6(2) . . . . ?
C20 C18 C17 C24 52.5(3) . . . . ?
C20 C18 C12 C11 -85.1(3) . . . . ?
C20 C18 C12 C13 34.6(3) . . . . ?
C20 C18 C12 C14 154.0(2) . . . . ?
C7 C8 C10 C11 -33.2(3) . . . . ?
C7 C8 C5 C4 50.8(3) . . . . ?
C7 C6 C3 C4 -47.9(4) . . . . ?
C7 C6 C3 C2 75.5(3) . . . . ?
C7 C6 C3 C1 -166.6(3) . . . . ?
C21 C22 C24 C25 172.4(2) . . . . ?
C21 C22 C24 C17 56.7(3) . . . . ?
C21 C22 C24 C23 -67.7(3) . . . . ?
C30 C28 C22 C24 170.8(2) . . . . ?
C30 C28 C22 C21 -55.8(3) . . . . ?
C30 C28 C27 O6 61.2(3) . . . . ?
C30 C28 C27 C26 -172.3(2) . . . . ?
C27 C28 C22 C24 55.2(3) . . . . ?
C27 C28 C22 C21 -171.4(2) . . . . ?
C13 C12 C14 C15 -11.0(3) . . . . ?
C13 C12 C14 C16 108.0(2) . . . . ?
C13 C12 C14 C7 -133.6(2) . . . . ?
C5 C8 C10 C11 -158.9(2) . . . . ?
C5 C8 C7 C6 -41.3(3) . . . . ?
C5 C8 C7 C14 96.2(3) . . . . ?
C5 C4 C3 C6 53.6(3) . . . . ?
C5 C4 C3 C2 -70.6(3) . . . . ?
C5 C4 C3 C1 171.3(3) . . . . ?
C6 C7 C14 C15 69.7(3) . . . . ?
C6 C7 C14 C16 -56.5(3) . . . . ?
C6 C7 C14 C12 -171.7(2) . . . . ?
C12 C18 C17 C16 -50.7(2) . . . . ?
C12 C18 C17 C24 174.3(2) . . . . ?
C12 C18 C20 C21 -164.4(2) . . . . ?
C12 C11 C10 C8 71.6(3) . . . . ?
C29 C28 C22 C24 -68.4(3) . . . . ?
C29 C28 C22 C21 65.0(3) . . . . ?
C29 C28 C27 O6 -55.8(3) . . . . ?
C29 C28 C27 C26 70.7(3) . . . . ?
C14 C16 C17 C18 44.5(3) . . . . ?
C14 C16 C17 C24 177.1(2) . . . . ?
C14 C7 C6 C3 -95.1(3) . . . . ?
C26 C25 C24 C17 163.8(2) . . . . ?
C26 C25 C24 C22 50.8(3) . . . . ?
C26 C25 C24 C23 -73.9(3) . . . . ?
